data_4023945
loop_
_publ_author_name
'Martin Juhl'
'Rune Monrad'
'Inger S\/otofte'
'David Tanner'

_publ_section_title
;
 Toward the Synthesis of Norzoanthamine: Complete Fragment Assembly
;
_journal_name_full 'Journal of Organic Chemistry'
_journal_page_first 4644
_journal_page_last 4654
_journal_paper_doi 10.1021/jo070165r
_journal_volume 72
_journal_year 2007
_chemical_formula_moiety 'C12 H20 O2'
_chemical_formula_sum 'C12 H20 O2'
_chemical_formula_weight 196.28
_chemical_name_systematic
; 
 ? 
;
_space_group_IT_number 19
_symmetry_cell_setting orthorhombic
_symmetry_space_group_name_Hall 'P 2ac 2ab'
_symmetry_space_group_name_H-M 'P 21 21 21'
_atom_sites_solution_hydrogens geom
_atom_sites_solution_primary direct
_atom_sites_solution_secondary difmap
_audit_creation_method SHELXL-97
_cell_angle_alpha 90.00
_cell_angle_beta 90.00
_cell_angle_gamma 90.00
_cell_formula_units_Z 4
_cell_length_a 8.7254(4)
_cell_length_b 8.8412(4)
_cell_length_c 14.6943(7)
_cell_measurement_reflns_used 15384
_cell_measurement_temperature 120(2)
_cell_measurement_theta_max 30.96
_cell_measurement_theta_min 2.69
_cell_volume 1133.56(9)
_computing_cell_refinement 'SAINT (Bruker AXS,1998)'
_computing_data_collection 'SMART (Bruker AXS,1998)'
_computing_data_reduction 'SAINT (Bruker AXS,1998)'
_computing_molecular_graphics 'SHELXTL,ver.6.12 (Sheldrick,2001)'
_computing_publication_material SHELXTL
_computing_structure_refinement 'SHELXTL,ver.6.12 (Sheldrick,2001)'
_computing_structure_solution 'SHELXTL,ver.6.12 (Sheldrick,2001)'
_diffrn_ambient_temperature 120(2)
_diffrn_measured_fraction_theta_full 0.941
_diffrn_measured_fraction_theta_max 0.941
_diffrn_measurement_device_type 'Bruker SMART 1K CCD area-detector'
_diffrn_measurement_method \w
_diffrn_radiation_monochromator graphite
_diffrn_radiation_source 'normal-focus sealed tube'
_diffrn_radiation_type MoK\a
_diffrn_radiation_wavelength 0.71073
_diffrn_reflns_av_R_equivalents 0.0258
_diffrn_reflns_av_sigmaI/netI 0.0192
_diffrn_reflns_limit_h_max 12
_diffrn_reflns_limit_h_min -12
_diffrn_reflns_limit_k_max 12
_diffrn_reflns_limit_k_min -12
_diffrn_reflns_limit_l_max 20
_diffrn_reflns_limit_l_min -20
_diffrn_reflns_number 15384
_diffrn_reflns_theta_full 30.96
_diffrn_reflns_theta_max 30.96
_diffrn_reflns_theta_min 2.69
_diffrn_standards_number 0
_exptl_absorpt_coefficient_mu 0.076
_exptl_absorpt_correction_T_max 1.0000
_exptl_absorpt_correction_T_min 0.8751
_exptl_absorpt_correction_type multi-scan
_exptl_absorpt_process_details '(SADABS; Sheldrick, 2001)'
_exptl_crystal_colour colourless
_exptl_crystal_density_diffrn 1.150
_exptl_crystal_density_method 'not measured'
_exptl_crystal_description Block
_exptl_crystal_F_000 432
_exptl_crystal_size_max 0.41
_exptl_crystal_size_mid 0.17
_exptl_crystal_size_min 0.10
_refine_diff_density_max 0.499
_refine_diff_density_min -0.409
_refine_diff_density_rms 0.061
_refine_ls_extinction_method none
_refine_ls_goodness_of_fit_ref 1.168
_refine_ls_hydrogen_treatment constr
_refine_ls_matrix_type full
_refine_ls_number_parameters 127
_refine_ls_number_reflns 1946
_refine_ls_number_restraints 0
_refine_ls_restrained_S_all 1.168
_refine_ls_R_factor_all 0.0471
_refine_ls_R_factor_gt 0.0455
_refine_ls_shift/su_max 0.006
_refine_ls_shift/su_mean 0.001
_refine_ls_structure_factor_coef Fsqd
_refine_ls_weighting_details 'calc w=1/[\s^2^(Fo^2^)+(0.0747P)^2^+0.1803P] where P=(Fo^2^+2Fc^2^)/3'
_refine_ls_weighting_scheme calc
_refine_ls_wR_factor_gt 0.1238
_refine_ls_wR_factor_ref 0.1256
_reflns_number_gt 1866
_reflns_number_total 1946
_reflns_threshold_expression >2sigma(I)
_cod_data_source_file jo070165rsi20070209_105719.cif
_cod_data_source_block mj109
_cod_database_code 4023945

loop_
_symmetry_equiv_pos_as_xyz
'x, y, z'
'-x+1/2, -y, z+1/2'
'-x, y+1/2, -z+1/2'
'x+1/2, -y+1/2, -z'

loop_
_atom_site_label
_atom_site_type_symbol
_atom_site_fract_x
_atom_site_fract_y
_atom_site_fract_z
_atom_site_U_iso_or_equiv
_atom_site_adp_type
_atom_site_occupancy
_atom_site_symmetry_multiplicity
_atom_site_calc_flag
_atom_site_refinement_flags
_atom_site_disorder_assembly
_atom_site_disorder_group
O1 O 0.00769(17) 0.72357(14) 0.16668(7) 0.0269(3) Uani 1 1 d . . .
H1 H -0.0020 0.6391 0.1922 0.032 Uiso 1 1 calc R . .
O2 O 0.07223(16) 0.42909(15) 0.20382(8) 0.0285(3) Uani 1 1 d . . .
H2 H 0.1068 0.5159 0.1929 0.034 Uiso 1 1 calc R . .
C1 C -0.09127(19) 0.73024(18) 0.08804(10) 0.0210(3) Uani 1 1 d . . .
H11 H -0.1999 0.7192 0.1087 0.025 Uiso 1 1 calc R . .
C2 C -0.05133(17) 0.59664(17) 0.02689(9) 0.0181(3) Uani 1 1 d . . .
H21 H 0.0623 0.5951 0.0181 0.022 Uiso 1 1 calc R . .
C3 C -0.12742(18) 0.61862(17) -0.06689(10) 0.0193(3) Uani 1 1 d . . .
H31 H -0.2407 0.6233 -0.0569 0.023 Uiso 1 1 calc R . .
C4 C -0.0790(2) 0.76778(18) -0.11169(11) 0.0232(3) Uani 1 1 d . . .
H41 H 0.0219 0.7529 -0.1411 0.028 Uiso 1 1 calc R . .
H42 H -0.1537 0.7927 -0.1601 0.028 Uiso 1 1 calc R . .
C5 C -0.06777(18) 0.89975(18) -0.04787(11) 0.0229(3) Uani 1 1 d . . .
C6 C -0.07369(19) 0.88124(18) 0.04204(11) 0.0231(3) Uani 1 1 d . . .
H61 H -0.0664 0.9687 0.0794 0.028 Uiso 1 1 calc R . .
C7 C -0.0997(2) 0.44516(18) 0.07034(11) 0.0233(3) Uani 1 1 d . . .
H71 H -0.1845 0.4652 0.1134 0.028 Uiso 1 1 calc R . .
H72 H -0.1405 0.3789 0.0217 0.028 Uiso 1 1 calc R . .
C8 C 0.0252(2) 0.3595(2) 0.12070(11) 0.0280(4) Uani 1 1 d . . .
H81 H -0.0122 0.2561 0.1342 0.034 Uiso 1 1 calc R . .
H82 H 0.1155 0.3499 0.0803 0.034 Uiso 1 1 calc R . .
C9 C -0.0965(2) 0.48905(18) -0.13192(10) 0.0220(3) Uani 1 1 d . . .
C10 C -0.2103(2) 0.4267(2) -0.17961(11) 0.0294(4) Uani 1 1 d . . .
H101 H -0.1890 0.3483 -0.2220 0.035 Uiso 1 1 calc R . .
H102 H -0.3126 0.4607 -0.1712 0.035 Uiso 1 1 calc R . .
C11 C 0.0671(2) 0.4382(2) -0.14347(12) 0.0285(4) Uani 1 1 d . . .
H111 H 0.0708 0.3526 -0.1858 0.034 Uiso 1 1 calc R . .
H112 H 0.1085 0.4071 -0.0844 0.034 Uiso 1 1 calc R . .
H113 H 0.1284 0.5218 -0.1678 0.034 Uiso 1 1 calc R . .
C12 C -0.0481(2) 1.05151(19) -0.09230(14) 0.0314(4) Uani 1 1 d . . .
H121 H -0.0370 1.1294 -0.0453 0.038 Uiso 1 1 calc R . .
H122 H -0.1382 1.0739 -0.1298 0.038 Uiso 1 1 calc R . .
H123 H 0.0436 1.0502 -0.1307 0.038 Uiso 1 1 calc R . .

loop_
_atom_site_aniso_label
_atom_site_aniso_U_11
_atom_site_aniso_U_22
_atom_site_aniso_U_33
_atom_site_aniso_U_23
_atom_site_aniso_U_13
_atom_site_aniso_U_12
O1 0.0400(7) 0.0234(6) 0.0172(5) -0.0025(4) -0.0048(5) 0.0010(5)
O2 0.0409(7) 0.0260(6) 0.0186(5) 0.0033(4) -0.0041(5) 0.0001(6)
C1 0.0242(7) 0.0222(7) 0.0168(6) -0.0025(5) 0.0004(5) 0.0008(6)
C2 0.0211(6) 0.0184(6) 0.0149(5) -0.0004(5) -0.0003(5) -0.0007(5)
C3 0.0213(6) 0.0202(6) 0.0165(6) 0.0002(5) -0.0013(5) -0.0020(6)
C4 0.0293(7) 0.0215(7) 0.0190(6) 0.0031(5) -0.0014(6) -0.0013(6)
C5 0.0224(6) 0.0179(6) 0.0284(7) 0.0022(6) -0.0029(6) 0.0001(6)
C6 0.0255(7) 0.0181(7) 0.0257(7) -0.0031(6) -0.0026(6) 0.0013(6)
C7 0.0305(8) 0.0199(7) 0.0196(6) 0.0020(5) -0.0010(6) -0.0033(6)
C8 0.0414(9) 0.0240(7) 0.0188(6) 0.0009(6) -0.0022(7) 0.0045(7)
C9 0.0284(8) 0.0213(7) 0.0162(6) 0.0000(5) -0.0010(6) -0.0021(6)
C10 0.0351(9) 0.0288(8) 0.0243(7) -0.0044(7) -0.0051(7) -0.0045(8)
C11 0.0326(8) 0.0308(8) 0.0221(7) -0.0065(7) 0.0007(6) 0.0031(8)
C12 0.0375(9) 0.0199(7) 0.0368(9) 0.0053(7) -0.0043(8) -0.0008(7)

loop_
_atom_type_symbol
_atom_type_description
_atom_type_scat_dispersion_real
_atom_type_scat_dispersion_imag
_atom_type_scat_source
C C 0.0033 0.0000 'International Tables Vol C Tables 4.2.6.8 and 6.1.1.4'
H H 0.0000 0.0000 'International Tables Vol C Tables 4.2.6.8 and 6.1.1.4'
O O 0.0106 0.0000 'International Tables Vol C Tables 4.2.6.8 and 6.1.1.4'

loop_
_geom_angle_atom_site_label_1
_geom_angle_atom_site_label_2
_geom_angle_atom_site_label_3
_geom_angle
_geom_angle_site_symmetry_1
_geom_angle_site_symmetry_3
_geom_angle_publ_flag
C1 O1 H1 109.5 . . ?
C8 O2 H2 109.5 . . ?
O1 C1 C6 109.56(13) . . ?
O1 C1 C2 107.66(12) . . ?
C6 C1 C2 113.55(12) . . ?
O1 C1 H11 108.7 . . ?
C6 C1 H11 108.7 . . ?
C2 C1 H11 108.7 . . ?
C1 C2 C3 109.31(12) . . ?
C1 C2 C7 111.48(12) . . ?
C3 C2 C7 111.19(12) . . ?
C1 C2 H21 108.3 . . ?
C3 C2 H21 108.3 . . ?
C7 C2 H21 108.3 . . ?
C9 C3 C4 109.28(12) . . ?
C9 C3 C2 113.04(13) . . ?
C4 C3 C2 111.93(12) . . ?
C9 C3 H31 107.4 . . ?
C4 C3 H31 107.4 . . ?
C2 C3 H31 107.4 . . ?
C5 C4 C3 114.74(13) . . ?
C5 C4 H41 108.6 . . ?
C3 C4 H41 108.6 . . ?
C5 C4 H42 108.6 . . ?
C3 C4 H42 108.6 . . ?
H41 C4 H42 107.6 . . ?
C6 C5 C12 123.04(16) . . ?
C6 C5 C4 121.46(15) . . ?
C12 C5 C4 115.50(14) . . ?
C5 C6 C1 123.96(14) . . ?
C5 C6 H61 118.0 . . ?
C1 C6 H61 118.0 . . ?
C8 C7 C2 115.97(14) . . ?
C8 C7 H71 108.3 . . ?
C2 C7 H71 108.3 . . ?
C8 C7 H72 108.3 . . ?
C2 C7 H72 108.3 . . ?
H71 C7 H72 107.4 . . ?
O2 C8 C7 114.07(14) . . ?
O2 C8 H81 108.7 . . ?
C7 C8 H81 108.7 . . ?
O2 C8 H82 108.7 . . ?
C7 C8 H82 108.7 . . ?
H81 C8 H82 107.6 . . ?
C10 C9 C11 121.51(16) . . ?
C10 C9 C3 120.70(17) . . ?
C11 C9 C3 117.74(14) . . ?
C9 C10 H101 120.0 . . ?
C9 C10 H102 120.0 . . ?
H101 C10 H102 120.0 . . ?
C9 C11 H111 109.5 . . ?
C9 C11 H112 109.5 . . ?
H111 C11 H112 109.5 . . ?
C9 C11 H113 109.5 . . ?
H111 C11 H113 109.5 . . ?
H112 C11 H113 109.5 . . ?
C5 C12 H121 109.5 . . ?
C5 C12 H122 109.5 . . ?
H121 C12 H122 109.5 . . ?
C5 C12 H123 109.5 . . ?
H121 C12 H123 109.5 . . ?
H122 C12 H123 109.5 . . ?

loop_
_geom_bond_atom_site_label_1
_geom_bond_atom_site_label_2
_geom_bond_distance
_geom_bond_site_symmetry_2
_geom_bond_publ_flag
O1 C1 1.4437(19) . ?
O1 H1 0.8400 . ?
O2 C8 1.428(2) . ?
O2 H2 0.8400 . ?
C1 C6 1.504(2) . ?
C1 C2 1.524(2) . ?
C1 H11 1.0000 . ?
C2 C3 1.5419(19) . ?
C2 C7 1.543(2) . ?
C2 H21 1.0000 . ?
C3 C9 1.516(2) . ?
C3 C4 1.533(2) . ?
C3 H31 1.0000 . ?
C4 C5 1.500(2) . ?
C4 H41 0.9900 . ?
C4 H42 0.9900 . ?
C5 C6 1.332(2) . ?
C5 C12 1.502(2) . ?
C6 H61 0.9500 . ?
C7 C8 1.520(2) . ?
C7 H71 0.9900 . ?
C7 H72 0.9900 . ?
C8 H81 0.9900 . ?
C8 H82 0.9900 . ?
C9 C10 1.335(2) . ?
C9 C11 1.506(2) . ?
C10 H101 0.9500 . ?
C10 H102 0.9500 . ?
C11 H111 0.9800 . ?
C11 H112 0.9800 . ?
C11 H113 0.9800 . ?
C12 H121 0.9800 . ?
C12 H122 0.9800 . ?
C12 H123 0.9800 . ?

loop_
_geom_torsion_atom_site_label_1
_geom_torsion_atom_site_label_2
_geom_torsion_atom_site_label_3
_geom_torsion_atom_site_label_4
_geom_torsion
_geom_torsion_site_symmetry_1
_geom_torsion_site_symmetry_2
_geom_torsion_site_symmetry_3
_geom_torsion_site_symmetry_4
_geom_torsion_publ_flag
O1 C1 C2 C3 -167.41(12) . . . . ?
C6 C1 C2 C3 -45.94(18) . . . . ?
O1 C1 C2 C7 69.26(16) . . . . ?
C6 C1 C2 C7 -169.26(14) . . . . ?
C1 C2 C3 C9 -178.85(13) . . . . ?
C7 C2 C3 C9 -55.35(17) . . . . ?
C1 C2 C3 C4 57.24(16) . . . . ?
C7 C2 C3 C4 -179.27(14) . . . . ?
C9 C3 C4 C5 -166.04(14) . . . . ?
C2 C3 C4 C5 -40.04(19) . . . . ?
C3 C4 C5 C6 11.0(3) . . . . ?
C3 C4 C5 C12 -169.58(14) . . . . ?
C12 C5 C6 C1 -179.18(15) . . . . ?
C4 C5 C6 C1 0.2(3) . . . . ?
O1 C1 C6 C5 138.85(17) . . . . ?
C2 C1 C6 C5 18.4(2) . . . . ?
C1 C2 C7 C8 -97.06(16) . . . . ?
C3 C2 C7 C8 140.69(14) . . . . ?
C2 C7 C8 O2 70.25(19) . . . . ?
C4 C3 C9 C10 -101.83(18) . . . . ?
C2 C3 C9 C10 132.81(16) . . . . ?
C4 C3 C9 C11 75.69(18) . . . . ?
C2 C3 C9 C11 -49.67(19) . . . . ?

loop_
_cod_related_entry_id
_cod_related_entry_database
_cod_related_entry_code
1 ChemSpider 20564215
